data_4117721
loop_
_publ_author_name
'Allison L. Brazeau'
'Mikko M. H\"anninen'
'Heikki M. Tuononen'
'Nathan D. Jones'
'Paul J. Ragogna'

_publ_contact_author_address
;
Department of Chemistry, The University of Western Ontario, 
1151 Richmond St., London, Ontario, N6A 5B7, Canada
;
_publ_contact_author_email pragogna@uwo.ca
_publ_contact_author_fax 519-661-3022
_publ_contact_author_name 'Paul J. Ragogna'
_publ_contact_author_phone '519-661-2111 x 87048'
_publ_section_title
;
 Synthesis, Reactivity, and Computational Analysis of Halophosphines
 Supported by Dianionic Guanidinate Ligands
;
_journal_name_full 'Journal of the American Chemical Society'
_journal_page_first 5398
_journal_page_last 5414
_journal_paper_doi 10.1021/ja300587z
_journal_volume 134
_journal_year 2012
_chemical_formula_moiety 'C31 H39 Cl N3 P'
_chemical_formula_sum 'C31 H39 Cl N3 P'
_chemical_formula_weight 520.07
_chemical_name_systematic
; 
 ? 
;
_space_group_IT_number 14
_symmetry_cell_setting monoclinic
_symmetry_space_group_name_Hall '-P 2ybc'
_symmetry_space_group_name_H-M 'P 1 21/c 1'
_atom_sites_solution_hydrogens geom
_atom_sites_solution_primary direct
_atom_sites_solution_secondary difmap
_audit_creation_method SHELXL-97
_cell_angle_alpha 90.00
_cell_angle_beta 92.061(4)
_cell_angle_gamma 90.00
_cell_formula_units_Z 4
_cell_length_a 20.468(2)
_cell_length_b 9.2821(10)
_cell_length_c 15.5195(18)
_cell_measurement_reflns_used 2019
_cell_measurement_temperature 150(2)
_cell_measurement_theta_max 21.51
_cell_measurement_theta_min 2.56
_cell_volume 2946.6(5)
_computing_cell_refinement 'Bruker SAINT'
_computing_data_collection 'Bruker APEX2'
_computing_data_reduction 'Bruker SAINT'
_computing_molecular_graphics 'Bruker SHELXTL'
_computing_publication_material 'Bruker SHELXTL'
_computing_structure_refinement 'SHELXL-97 (Sheldrick, 2008)'
_computing_structure_solution 'SHELXS-97 (Sheldrick, 2008)'
_diffrn_ambient_temperature 150(2)
_diffrn_measured_fraction_theta_full 0.996
_diffrn_measured_fraction_theta_max 0.996
_diffrn_measurement_device_type 'Bruker APEX-II CCD'
_diffrn_measurement_method '\f and \w scans'
_diffrn_radiation_monochromator graphite
_diffrn_radiation_source 'fine-focus sealed tube'
_diffrn_radiation_type MoK\a
_diffrn_radiation_wavelength 0.71073
_diffrn_reflns_av_R_equivalents 0.0827
_diffrn_reflns_av_sigmaI/netI 0.0862
_diffrn_reflns_limit_h_max 23
_diffrn_reflns_limit_h_min -24
_diffrn_reflns_limit_k_max 6
_diffrn_reflns_limit_k_min -11
_diffrn_reflns_limit_l_max 18
_diffrn_reflns_limit_l_min -18
_diffrn_reflns_number 21129
_diffrn_reflns_theta_full 25.03
_diffrn_reflns_theta_max 25.03
_diffrn_reflns_theta_min 1.99
_exptl_absorpt_coefficient_mu 0.207
_exptl_absorpt_correction_T_max 0.9796
_exptl_absorpt_correction_T_min 0.9617
_exptl_absorpt_correction_type multi-scan
_exptl_crystal_colour colourless
_exptl_crystal_density_diffrn 1.172
_exptl_crystal_description rectangular
_exptl_crystal_F_000 1112
_exptl_crystal_size_max 0.19
_exptl_crystal_size_mid 0.15
_exptl_crystal_size_min 0.10
_refine_diff_density_max 0.485
_refine_diff_density_min -0.330
_refine_diff_density_rms 0.080
_refine_ls_extinction_method none
_refine_ls_goodness_of_fit_ref 1.126
_refine_ls_hydrogen_treatment constr
_refine_ls_matrix_type full
_refine_ls_number_parameters 334
_refine_ls_number_reflns 5171
_refine_ls_number_restraints 0
_refine_ls_restrained_S_all 1.126
_refine_ls_R_factor_all 0.1444
_refine_ls_R_factor_gt 0.0894
_refine_ls_shift/su_max 0.000
_refine_ls_shift/su_mean 0.000
_refine_ls_structure_factor_coef Fsqd
_refine_ls_weighting_details 'calc w=1/[\s^2^(Fo^2^)+(0.0402P)^2^+16.3774P] where P=(Fo^2^+2Fc^2^)/3'
_refine_ls_weighting_scheme calc
_refine_ls_wR_factor_gt 0.2128
_refine_ls_wR_factor_ref 0.2347
_reflns_number_gt 3182
_reflns_number_total 5171
_reflns_threshold_expression >2sigma(I)
_cod_data_source_file ja300587z_si_001_04.cif
_cod_data_source_block 3PCl
_cod_original_cell_volume 2946.6(6)
_cod_original_sg_symbol_Hall -P2ybc
_cod_database_code 4117721

loop_
_symmetry_equiv_pos_as_xyz
'x, y, z'
'-x, y+1/2, -z+1/2'
'-x, -y, -z'
'x, -y-1/2, z-1/2'

loop_
_atom_site_label
_atom_site_type_symbol
_atom_site_fract_x
_atom_site_fract_y
_atom_site_fract_z
_atom_site_U_iso_or_equiv
_atom_site_adp_type
_atom_site_occupancy
_atom_site_symmetry_multiplicity
_atom_site_calc_flag
_atom_site_refinement_flags
Cl1 Cl 0.39581(9) 0.6178(2) 0.80744(14) 0.0598(6) Uani 1 1 d .
P1 P 0.35869(8) 0.4092(2) 0.82214(10) 0.0322(4) Uani 1 1 d .
N3 N 0.2256(2) 0.4028(6) 0.9612(3) 0.0299(12) Uani 1 1 d .
N1 N 0.2757(2) 0.4369(6) 0.8195(3) 0.0296(12) Uani 1 1 d .
C21 C 0.0593(4) 0.4739(10) 0.5766(5) 0.059(2) Uani 1 1 d .
H21A H 0.0373 0.5666 0.5839 0.089 Uiso 0.50 1 calc PR
H21B H 0.0296 0.3955 0.5912 0.089 Uiso 0.50 1 calc PR
H21C H 0.0718 0.4636 0.5165 0.089 Uiso 0.50 1 calc PR
H21D H 0.0552 0.3839 0.5438 0.089 Uiso 0.50 1 calc PR
H21E H 0.0628 0.5550 0.5366 0.089 Uiso 0.50 1 calc PR
H21F H 0.0206 0.4869 0.6112 0.089 Uiso 0.50 1 calc PR
C30 C -0.0388(3) 0.5182(10) 0.8447(5) 0.062(2) Uani 1 1 d .
H30C H -0.0612 0.5761 0.8874 0.093 Uiso 1 1 calc R
H30B H -0.0633 0.4292 0.8334 0.093 Uiso 1 1 calc R
H30A H -0.0358 0.5732 0.7911 0.093 Uiso 1 1 calc R
C17 C 0.0290(3) 0.4816(8) 0.8789(4) 0.0431(18) Uani 1 1 d .
C18 C 0.0579(3) 0.3486(8) 0.8644(4) 0.0414(17) Uani 1 1 d .
H18A H 0.0331 0.2765 0.8346 0.050 Uiso 1 1 calc R
C19 C 0.1215(3) 0.3169(7) 0.8917(4) 0.0352(16) Uani 1 1 d .
C14 C 0.1587(3) 0.4244(7) 0.9341(4) 0.0312(14) Uani 1 1 d .
C1 C 0.2711(3) 0.4148(6) 0.9096(3) 0.0227(12) Uani 1 1 d .
C2 C 0.2261(3) 0.4517(7) 0.7526(4) 0.0270(14) Uani 1 1 d .
C7 C 0.2140(3) 0.3370(7) 0.6952(4) 0.0291(14) Uani 1 1 d .
C6 C 0.1600(3) 0.3478(7) 0.6377(4) 0.0351(16) Uani 1 1 d .
H6A H 0.1507 0.2705 0.5991 0.042 Uiso 1 1 calc R
C5 C 0.1198(3) 0.4677(7) 0.6353(4) 0.0341(15) Uani 1 1 d .
C31 C 0.1496(4) 0.1688(7) 0.8768(5) 0.0479(18) Uani 1 1 d .
H31C H 0.1149 0.1043 0.8551 0.072 Uiso 1 1 calc R
H31B H 0.1683 0.1310 0.9313 0.072 Uiso 1 1 calc R
H31A H 0.1839 0.1752 0.8345 0.072 Uiso 1 1 calc R
N2 N 0.3392(2) 0.4033(5) 0.9270(3) 0.0206(10) Uani 1 1 d .
C8 C 0.3709(3) 0.3413(6) 1.0023(4) 0.0258(13) Uani 1 1 d .
C13 C 0.3985(3) 0.4317(6) 1.0664(3) 0.0237(13) Uani 1 1 d .
C12 C 0.4346(3) 0.3701(6) 1.1339(4) 0.0278(14) Uani 1 1 d .
H12A H 0.4538 0.4299 1.1775 0.033 Uiso 1 1 calc R
C11 C 0.4432(3) 0.2203(7) 1.1388(4) 0.0297(14) Uani 1 1 d .
H11A H 0.4689 0.1794 1.1846 0.036 Uiso 1 1 calc R
C10 C 0.4141(3) 0.1332(7) 1.0770(4) 0.0326(15) Uani 1 1 d .
H10A H 0.4193 0.0318 1.0818 0.039 Uiso 1 1 calc R
C9 C 0.3775(3) 0.1888(6) 1.0076(4) 0.0279(14) Uani 1 1 d .
C23 C 0.3480(3) 0.0894(7) 0.9393(4) 0.0368(16) Uani 1 1 d .
H23A H 0.3197 0.1491 0.8994 0.044 Uiso 1 1 calc R
C24 C 0.3044(4) -0.0242(8) 0.9797(5) 0.057(2) Uani 1 1 d .
H24C H 0.3315 -0.0899 1.0152 0.086 Uiso 1 1 calc R
H24B H 0.2813 -0.0788 0.9340 0.086 Uiso 1 1 calc R
H24A H 0.2726 0.0234 1.0158 0.086 Uiso 1 1 calc R
C25 C 0.4006(4) 0.0200(8) 0.8860(5) 0.057(2) Uani 1 1 d .
H25C H 0.4251 0.0952 0.8568 0.086 Uiso 1 1 calc R
H25B H 0.3800 -0.0443 0.8430 0.086 Uiso 1 1 calc R
H25A H 0.4304 -0.0355 0.9240 0.086 Uiso 1 1 calc R
C26 C 0.3890(3) 0.5941(6) 1.0633(4) 0.0292(14) Uani 1 1 d .
H26A H 0.3695 0.6199 1.0053 0.035 Uiso 1 1 calc R
C28 C 0.4537(3) 0.6758(7) 1.0760(5) 0.054(2) Uani 1 1 d .
H28C H 0.4731 0.6540 1.1332 0.080 Uiso 1 1 calc R
H28B H 0.4456 0.7796 1.0712 0.080 Uiso 1 1 calc R
H28A H 0.4839 0.6459 1.0317 0.080 Uiso 1 1 calc R
C27 C 0.3409(3) 0.6389(7) 1.1315(4) 0.0422(17) Uani 1 1 d .
H27C H 0.2990 0.5898 1.1205 0.063 Uiso 1 1 calc R
H27B H 0.3342 0.7434 1.1290 0.063 Uiso 1 1 calc R
H27A H 0.3586 0.6122 1.1888 0.063 Uiso 1 1 calc R
C4 C 0.1365(3) 0.5827(7) 0.6881(4) 0.0374(16) Uani 1 1 d .
H4A H 0.1099 0.6665 0.6857 0.045 Uiso 1 1 calc R
C3 C 0.1911(3) 0.5809(7) 0.7451(4) 0.0313(14) Uani 1 1 d .
C20 C 0.2092(4) 0.7134(7) 0.7963(4) 0.0432(17) Uani 1 1 d .
H20C H 0.2300 0.7834 0.7588 0.065 Uiso 1 1 calc R
H20B H 0.2396 0.6872 0.8438 0.065 Uiso 1 1 calc R
H20A H 0.1697 0.7559 0.8195 0.065 Uiso 1 1 calc R
C22 C 0.2564(3) 0.2025(7) 0.6943(4) 0.0391(16) Uani 1 1 d .
H22C H 0.2337 0.1267 0.6610 0.059 Uiso 1 1 calc R
H22B H 0.2651 0.1691 0.7535 0.059 Uiso 1 1 calc R
H22A H 0.2979 0.2249 0.6676 0.059 Uiso 1 1 calc R
C15 C 0.1298(3) 0.5567(8) 0.9561(4) 0.0372(16) Uani 1 1 d .
C29 C 0.1671(4) 0.6640(8) 1.0115(5) 0.053(2) Uani 1 1 d .
H29C H 0.1464 0.7589 1.0057 0.080 Uiso 1 1 calc R
H29B H 0.2123 0.6697 0.9930 0.080 Uiso 1 1 calc R
H29A H 0.1669 0.6333 1.0719 0.080 Uiso 1 1 calc R
C16 C 0.0657(3) 0.5818(8) 0.9266(4) 0.0443(18) Uani 1 1 d .
H16A H 0.0461 0.6716 0.9396 0.053 Uiso 1 1 calc R

loop_
_atom_site_aniso_label
_atom_site_aniso_U_11
_atom_site_aniso_U_22
_atom_site_aniso_U_33
_atom_site_aniso_U_23
_atom_site_aniso_U_13
_atom_site_aniso_U_12
Cl1 0.0408(10) 0.0635(13) 0.0743(14) 0.0374(11) -0.0064(9) -0.0144(9)
P1 0.0267(8) 0.0478(10) 0.0220(8) 0.0009(8) 0.0001(6) -0.0013(8)
N3 0.029(3) 0.041(3) 0.020(3) 0.005(2) 0.001(2) 0.003(2)
N1 0.025(3) 0.049(3) 0.015(2) 0.003(2) 0.004(2) -0.003(2)
C21 0.041(4) 0.083(6) 0.052(5) 0.010(4) -0.021(4) 0.003(4)
C30 0.030(4) 0.089(7) 0.065(5) 0.010(5) -0.007(4) 0.006(4)
C17 0.023(3) 0.063(5) 0.043(4) 0.009(4) 0.002(3) -0.005(3)
C18 0.029(4) 0.051(4) 0.045(4) 0.003(3) 0.003(3) -0.012(3)
C19 0.035(4) 0.045(4) 0.026(3) 0.006(3) 0.007(3) 0.003(3)
C14 0.026(3) 0.044(4) 0.024(3) 0.006(3) 0.006(3) 0.000(3)
C1 0.032(3) 0.015(3) 0.021(3) -0.001(2) 0.003(2) 0.001(3)
C2 0.025(3) 0.039(4) 0.017(3) 0.003(3) -0.002(2) 0.000(3)
C7 0.027(3) 0.035(4) 0.025(3) -0.003(3) 0.002(3) 0.001(3)
C6 0.036(4) 0.047(4) 0.022(3) -0.005(3) -0.001(3) -0.009(3)
C5 0.028(3) 0.044(4) 0.030(4) 0.002(3) -0.005(3) -0.003(3)
C31 0.047(4) 0.042(4) 0.055(5) 0.000(4) 0.005(4) -0.002(4)
N2 0.028(3) 0.018(2) 0.015(2) 0.0032(19) -0.0072(19) 0.001(2)
C8 0.024(3) 0.033(3) 0.020(3) 0.005(3) -0.003(2) -0.002(3)
C13 0.020(3) 0.028(3) 0.023(3) 0.003(3) 0.006(2) -0.002(3)
C12 0.032(3) 0.030(3) 0.021(3) -0.001(3) -0.004(3) 0.001(3)
C11 0.026(3) 0.037(4) 0.025(3) 0.006(3) -0.002(3) 0.006(3)
C10 0.039(4) 0.024(3) 0.035(4) 0.001(3) -0.005(3) 0.011(3)
C9 0.032(3) 0.024(3) 0.028(3) -0.001(3) -0.002(3) 0.001(3)
C23 0.051(4) 0.022(3) 0.037(4) -0.003(3) -0.013(3) 0.000(3)
C24 0.069(6) 0.036(4) 0.065(5) 0.003(4) -0.020(4) -0.013(4)
C25 0.084(6) 0.051(5) 0.036(4) -0.019(4) 0.005(4) 0.011(4)
C26 0.036(3) 0.025(3) 0.027(3) -0.004(3) -0.002(3) 0.001(3)
C28 0.043(4) 0.027(4) 0.091(6) 0.000(4) 0.003(4) -0.008(3)
C27 0.054(4) 0.028(4) 0.045(4) 0.000(3) 0.009(3) 0.008(3)
C4 0.031(3) 0.043(4) 0.039(4) 0.013(3) 0.005(3) 0.010(3)
C3 0.035(3) 0.034(4) 0.025(3) 0.006(3) 0.004(3) -0.002(3)
C20 0.051(4) 0.033(4) 0.046(4) -0.001(3) 0.005(3) -0.006(3)
C22 0.036(4) 0.041(4) 0.040(4) -0.007(3) 0.003(3) 0.005(3)
C15 0.027(3) 0.049(4) 0.036(4) 0.001(3) 0.004(3) 0.004(3)
C29 0.059(5) 0.054(5) 0.047(4) -0.020(4) -0.001(4) 0.008(4)
C16 0.040(4) 0.055(5) 0.039(4) 0.004(4) 0.014(3) 0.013(4)

loop_
_atom_type_symbol
_atom_type_description
_atom_type_scat_dispersion_real
_atom_type_scat_dispersion_imag
_atom_type_scat_source
C C 0.0033 0.0016 'International Tables Vol C Tables 4.2.6.8 and 6.1.1.4'
H H 0.0000 0.0000 'International Tables Vol C Tables 4.2.6.8 and 6.1.1.4'
N N 0.0061 0.0033 'International Tables Vol C Tables 4.2.6.8 and 6.1.1.4'
P P 0.1023 0.0942 'International Tables Vol C Tables 4.2.6.8 and 6.1.1.4'
Cl Cl 0.1484 0.1585 'International Tables Vol C Tables 4.2.6.8 and 6.1.1.4'

loop_
_geom_angle_atom_site_label_1
_geom_angle_atom_site_label_2
_geom_angle_atom_site_label_3
_geom_angle
N2 P1 N1 76.1(2)
N2 P1 Cl1 103.51(18)
N1 P1 Cl1 102.8(2)
N2 P1 C1 38.1(2)
N1 P1 C1 38.3(2)
Cl1 P1 C1 109.79(16)
C1 N3 C14 121.5(5)
C1 N1 C2 131.1(5)
C1 N1 P1 93.2(3)
C2 N1 P1 134.9(4)
C5 C21 H21A 109.5
C5 C21 H21B 109.5
H21A C21 H21B 109.5
C5 C21 H21C 109.5
H21A C21 H21C 109.5
H21B C21 H21C 109.5
C5 C21 H21D 109.5
H21A C21 H21D 141.1
H21B C21 H21D 56.3
H21C C21 H21D 56.3
C5 C21 H21E 109.5
H21A C21 H21E 56.3
H21B C21 H21E 141.1
H21C C21 H21E 56.3
H21D C21 H21E 109.5
C5 C21 H21F 109.5
H21A C21 H21F 56.3
H21B C21 H21F 56.3
H21C C21 H21F 141.1
H21D C21 H21F 109.5
H21E C21 H21F 109.5
C17 C30 H30C 109.5
C17 C30 H30B 109.5
H30C C30 H30B 109.5
C17 C30 H30A 109.5
H30C C30 H30A 109.5
H30B C30 H30A 109.5
C18 C17 C16 117.0(6)
C18 C17 C30 122.4(7)
C16 C17 C30 120.6(7)
C19 C18 C17 122.7(7)
C19 C18 H18A 118.6
C17 C18 H18A 118.6
C18 C19 C14 118.7(6)
C18 C19 C31 120.3(6)
C14 C19 C31 121.0(6)
C19 C14 C15 120.4(6)
C19 C14 N3 122.4(6)
C15 C14 N3 117.1(6)
N3 C1 N2 128.3(5)
N3 C1 N1 135.9(5)
N2 C1 N1 95.7(4)
N3 C1 P1 172.7(5)
N2 C1 P1 47.4(2)
N1 C1 P1 48.6(3)
C3 C2 C7 121.2(5)
C3 C2 N1 119.4(5)
C7 C2 N1 119.4(5)
C6 C7 C2 117.9(6)
C6 C7 C22 119.4(6)
C2 C7 C22 122.7(5)
C5 C6 C7 122.0(6)
C5 C6 H6A 119.0
C7 C6 H6A 119.0
C4 C5 C6 118.1(6)
C4 C5 C21 120.6(6)
C6 C5 C21 121.4(6)
C19 C31 H31C 109.5
C19 C31 H31B 109.5
H31C C31 H31B 109.5
C19 C31 H31A 109.5
H31C C31 H31A 109.5
H31B C31 H31A 109.5
C1 N2 C8 126.8(4)
C1 N2 P1 94.5(3)
C8 N2 P1 132.9(4)
C13 C8 C9 121.2(5)
C13 C8 N2 119.7(5)
C9 C8 N2 119.0(5)
C12 C13 C8 118.6(5)
C12 C13 C26 119.9(5)
C8 C13 C26 121.5(5)
C13 C12 C11 120.9(5)
C13 C12 H12A 119.6
C11 C12 H12A 119.6
C10 C11 C12 119.7(5)
C10 C11 H11A 120.1
C12 C11 H11A 120.1
C11 C10 C9 122.0(6)
C11 C10 H10A 119.0
C9 C10 H10A 119.0
C10 C9 C8 117.5(5)
C10 C9 C23 120.4(5)
C8 C9 C23 122.0(5)
C9 C23 C25 111.5(6)
C9 C23 C24 110.9(5)
C25 C23 C24 111.4(6)
C9 C23 H23A 107.6
C25 C23 H23A 107.6
C24 C23 H23A 107.6
C23 C24 H24C 109.5
C23 C24 H24B 109.5
H24C C24 H24B 109.5
C23 C24 H24A 109.5
H24C C24 H24A 109.5
H24B C24 H24A 109.5
C23 C25 H25C 109.5
C23 C25 H25B 109.5
H25C C25 H25B 109.5
C23 C25 H25A 109.5
H25C C25 H25A 109.5
H25B C25 H25A 109.5
C13 C26 C27 109.4(5)
C13 C26 C28 112.2(5)
C27 C26 C28 110.6(5)
C13 C26 H26A 108.2
C27 C26 H26A 108.2
C28 C26 H26A 108.2
C26 C28 H28C 109.5
C26 C28 H28B 109.5
H28C C28 H28B 109.5
C26 C28 H28A 109.5
H28C C28 H28A 109.5
H28B C28 H28A 109.5
C26 C27 H27C 109.5
C26 C27 H27B 109.5
H27C C27 H27B 109.5
C26 C27 H27A 109.5
H27C C27 H27A 109.5
H27B C27 H27A 109.5
C5 C4 C3 122.7(6)
C5 C4 H4A 118.6
C3 C4 H4A 118.6
C4 C3 C2 117.2(6)
C4 C3 C20 120.0(6)
C2 C3 C20 122.8(6)
C3 C20 H20C 109.5
C3 C20 H20B 109.5
H20C C20 H20B 109.5
C3 C20 H20A 109.5
H20C C20 H20A 109.5
H20B C20 H20A 109.5
C7 C22 H22C 109.5
C7 C22 H22B 109.5
H22C C22 H22B 109.5
C7 C22 H22A 109.5
H22C C22 H22A 109.5
H22B C22 H22A 109.5
C16 C15 C14 117.7(6)
C16 C15 C29 122.0(6)
C14 C15 C29 120.3(6)
C15 C29 H29C 109.5
C15 C29 H29B 109.5
H29C C29 H29B 109.5
C15 C29 H29A 109.5
H29C C29 H29A 109.5
H29B C29 H29A 109.5
C17 C16 C15 123.2(7)
C17 C16 H16A 118.4
C15 C16 H16A 118.4

loop_
_geom_bond_atom_site_label_1
_geom_bond_atom_site_label_2
_geom_bond_distance
Cl1 P1 2.095(3)
P1 N2 1.690(4)
P1 N1 1.717(5)
P1 C1 2.287(6)
N3 C1 1.256(7)
N3 C14 1.431(7)
N1 C1 1.418(7)
N1 C2 1.433(7)
C21 C5 1.512(9)
C21 H21A 0.9800
C21 H21B 0.9800
C21 H21C 0.9800
C21 H21D 0.9800
C21 H21E 0.9800
C21 H21F 0.9800
C30 C17 1.505(9)
C30 H30C 0.9800
C30 H30B 0.9800
C30 H30A 0.9800
C17 C18 1.391(10)
C17 C16 1.392(10)
C18 C19 1.386(9)
C18 H18A 0.9500
C19 C14 1.404(9)
C19 C31 1.510(9)
C14 C15 1.411(9)
C1 N2 1.414(7)
C2 C3 1.400(8)
C2 C7 1.404(8)
C7 C6 1.399(8)
C7 C22 1.522(8)
C6 C5 1.384(9)
C6 H6A 0.9500
C5 C4 1.382(9)
C31 H31C 0.9800
C31 H31B 0.9800
C31 H31A 0.9800
N2 C8 1.436(7)
C8 C13 1.405(8)
C8 C9 1.424(8)
C13 C12 1.384(8)
C13 C26 1.521(8)
C12 C11 1.402(8)
C12 H12A 0.9500
C11 C10 1.373(8)
C11 H11A 0.9500
C10 C9 1.388(8)
C10 H10A 0.9500
C9 C23 1.515(8)
C23 C25 1.523(9)
C23 C24 1.530(9)
C23 H23A 1.0000
C24 H24C 0.9800
C24 H24B 0.9800
C24 H24A 0.9800
C25 H25C 0.9800
C25 H25B 0.9800
C25 H25A 0.9800
C26 C27 1.530(8)
C26 C28 1.533(9)
C26 H26A 1.0000
C28 H28C 0.9800
C28 H28B 0.9800
C28 H28A 0.9800
C27 H27C 0.9800
C27 H27B 0.9800
C27 H27A 0.9800
C4 C3 1.398(9)
C4 H4A 0.9500
C3 C20 1.503(9)
C20 H20C 0.9800
C20 H20B 0.9800
C20 H20A 0.9800
C22 H22C 0.9800
C22 H22B 0.9800
C22 H22A 0.9800
C15 C16 1.394(9)
C15 C29 1.506(9)
C29 H29C 0.9800
C29 H29B 0.9800
C29 H29A 0.9800
C16 H16A 0.9500

loop_
_geom_torsion_atom_site_label_1
_geom_torsion_atom_site_label_2
_geom_torsion_atom_site_label_3
_geom_torsion_atom_site_label_4
_geom_torsion
N2 P1 N1 C1 -4.8(3)
Cl1 P1 N1 C1 -105.8(3)
N2 P1 N1 C2 -175.1(7)
Cl1 P1 N1 C2 83.9(6)
C1 P1 N1 C2 -170.3(8)
C16 C17 C18 C19 -3.2(10)
C30 C17 C18 C19 176.4(6)
C17 C18 C19 C14 -1.3(10)
C17 C18 C19 C31 177.9(6)
C18 C19 C14 C15 6.4(9)
C31 C19 C14 C15 -172.9(6)
C18 C19 C14 N3 -177.4(5)
C31 C19 C14 N3 3.4(9)
C1 N3 C14 C19 80.9(8)
C1 N3 C14 C15 -102.7(7)
C14 N3 C1 N2 176.9(5)
C14 N3 C1 N1 -5.9(11)
C14 N3 C1 P1 -131(3)
C2 N1 C1 N3 -1.2(12)
P1 N1 C1 N3 -172.1(7)
C2 N1 C1 N2 176.5(6)
P1 N1 C1 N2 5.6(4)
C2 N1 C1 P1 170.9(8)
N2 P1 C1 N3 -57(4)
N1 P1 C1 N3 131(4)
Cl1 P1 C1 N3 -143(4)
N1 P1 C1 N2 -172.4(5)
Cl1 P1 C1 N2 -86.7(3)
N2 P1 C1 N1 172.4(5)
Cl1 P1 C1 N1 85.6(4)
C1 N1 C2 C3 75.2(8)
P1 N1 C2 C3 -117.7(6)
C1 N1 C2 C7 -105.5(7)
P1 N1 C2 C7 61.6(8)
C3 C2 C7 C6 -8.6(9)
N1 C2 C7 C6 172.2(5)
C3 C2 C7 C22 172.2(6)
N1 C2 C7 C22 -7.1(9)
C2 C7 C6 C5 1.0(9)
C22 C7 C6 C5 -179.7(6)
C7 C6 C5 C4 4.0(9)
C7 C6 C5 C21 -176.2(6)
N3 C1 N2 C8 16.5(9)
N1 C1 N2 C8 -161.5(5)
P1 C1 N2 C8 -155.7(6)
N3 C1 N2 P1 172.3(6)
N1 C1 N2 P1 -5.7(4)
N1 P1 N2 C1 4.9(3)
Cl1 P1 N2 C1 104.9(3)
N1 P1 N2 C8 158.2(6)
Cl1 P1 N2 C8 -101.7(5)
C1 P1 N2 C8 153.3(7)
C1 N2 C8 C13 -103.5(6)
P1 N2 C8 C13 110.5(6)
C1 N2 C8 C9 80.7(7)
P1 N2 C8 C9 -65.3(7)
C9 C8 C13 C12 2.3(9)
N2 C8 C13 C12 -173.4(5)
C9 C8 C13 C26 -177.2(5)
N2 C8 C13 C26 7.1(8)
C8 C13 C12 C11 -0.4(9)
C26 C13 C12 C11 179.1(5)
C13 C12 C11 C10 -1.6(9)
C12 C11 C10 C9 1.8(10)
C11 C10 C9 C8 0.1(9)
C11 C10 C9 C23 178.1(6)
C13 C8 C9 C10 -2.2(9)
N2 C8 C9 C10 173.6(5)
C13 C8 C9 C23 179.9(5)
N2 C8 C9 C23 -4.4(9)
C10 C9 C23 C25 -68.5(8)
C8 C9 C23 C25 109.4(7)
C10 C9 C23 C24 56.3(8)
C8 C9 C23 C24 -125.9(7)
C12 C13 C26 C27 -73.1(7)
C8 C13 C26 C27 106.4(6)
C12 C13 C26 C28 50.0(8)
C8 C13 C26 C28 -130.5(6)
C6 C5 C4 C3 -1.8(10)
C21 C5 C4 C3 178.4(6)
C5 C4 C3 C2 -5.3(9)
C5 C4 C3 C20 175.8(6)
C7 C2 C3 C4 10.6(9)
N1 C2 C3 C4 -170.1(5)
C7 C2 C3 C20 -170.6(6)
N1 C2 C3 C20 8.7(9)
C19 C14 C15 C16 -6.5(9)
N3 C14 C15 C16 177.0(5)
C19 C14 C15 C29 172.0(6)
N3 C14 C15 C29 -4.4(9)
C18 C17 C16 C15 3.0(10)
C30 C17 C16 C15 -176.7(7)
C14 C15 C16 C17 1.8(10)
C29 C15 C16 C17 -176.8(7)
